data_7117848
loop_
_publ_author_name
'Philipp Biegger'
'Manuel Schaffroth'
'Kerstin Brodner'
'Olena Tverskoy'
'Frank Rominger'
'Uwe H. F. Bunz'

_publ_section_title
;
 Bisalkynylated 3,6-diiminocyclohexa-1,4-diene-1,4-diamine
;
_journal_name_full Chem.Commun.
_journal_page_first 14844
_journal_paper_doi 10.1039/C5cc05427C
_journal_volume 51
_journal_year 2015
_chemical_formula_sum 'C28 H42 N4 S2 Si2'
_chemical_formula_weight 554.95
_chemical_name_common '1 in manuscript'
_space_group_crystal_system monoclinic
_space_group_IT_number 14
_space_group_name_Hall '-P 2yn'
_space_group_name_H-M_alt 'P 1 21/n 1'
_symmetry_space_group_name_Hall '-P 2yn'
_symmetry_space_group_name_H-M 'P 1 21/n 1'
_atom_sites_solution_hydrogens geom
_audit_creation_method SHELXL-2014/7
_audit_update_record
;
2015-06-23 deposited with the CCDC.
2015-07-16 downloaded from the CCDC.
;
_cell_angle_alpha 90
_cell_angle_beta 99.3033(9)
_cell_angle_gamma 90
_cell_formula_units_Z 2
_cell_length_a 8.5203(3)
_cell_length_b 15.4125(6)
_cell_length_c 11.7589(5)
_cell_measurement_reflns_used 6688
_cell_measurement_temperature 200(2)
_cell_measurement_theta_max 26.42
_cell_measurement_theta_min 2.20
_cell_volume 1523.86(10)
_computing_cell_refinement 'Bruker SAINT'
_computing_data_collection 'Bruker APEX2'
_computing_data_reduction 'Bruker SAINT'
_computing_molecular_graphics 'Bruker SHELXTL'
_computing_publication_material 'Bruker SHELXTL'
_computing_structure_refinement 'SHELXL-2014/7 (Sheldrick, 2014)'
_computing_structure_solution 'SHELXS-97 (Sheldrick 2008)'
_diffrn_ambient_temperature 200(2)
_diffrn_measured_fraction_theta_full 1.000
_diffrn_measured_fraction_theta_max 0.983
_diffrn_measurement_device_type 'Bruker APEX-II Quazar area detector'
_diffrn_measurement_method '\f and \w scans'
_diffrn_radiation_type MoK\a
_diffrn_radiation_wavelength 0.71073
_diffrn_reflns_av_R_equivalents 0.0302
_diffrn_reflns_av_unetI/netI 0.0261
_diffrn_reflns_laue_measured_fraction_full 1.000
_diffrn_reflns_laue_measured_fraction_max 0.983
_diffrn_reflns_limit_h_max 10
_diffrn_reflns_limit_h_min -10
_diffrn_reflns_limit_k_max 19
_diffrn_reflns_limit_k_min -19
_diffrn_reflns_limit_l_max 13
_diffrn_reflns_limit_l_min -14
_diffrn_reflns_number 14317
_diffrn_reflns_point_group_measured_fraction_full 1.000
_diffrn_reflns_point_group_measured_fraction_max 0.983
_diffrn_reflns_theta_full 25.242
_diffrn_reflns_theta_max 26.449
_diffrn_reflns_theta_min 2.197
_diffrn_source 'ImuS microsource'
_exptl_absorpt_coefficient_mu 0.277
_exptl_absorpt_correction_T_max 0.9585
_exptl_absorpt_correction_T_min 0.8692
_exptl_absorpt_correction_type multi-scan
_exptl_absorpt_process_details
;
Sheldrick, G. M. (2008). <i>SADABS</i>. University of G\"ottingen, Germany.
;
_exptl_crystal_colour purple
_exptl_crystal_density_diffrn 1.209
_exptl_crystal_description plate
_exptl_crystal_F_000 596
_exptl_crystal_size_max 0.130
_exptl_crystal_size_mid 0.070
_exptl_crystal_size_min 0.060
_refine_diff_density_max 0.357
_refine_diff_density_min -0.213
_refine_diff_density_rms 0.052
_refine_ls_extinction_coef .
_refine_ls_extinction_method none
_refine_ls_goodness_of_fit_ref 1.074
_refine_ls_hydrogen_treatment constr
_refine_ls_matrix_type full
_refine_ls_number_parameters 163
_refine_ls_number_reflns 3094
_refine_ls_number_restraints 0
_refine_ls_restrained_S_all 1.074
_refine_ls_R_factor_all 0.0451
_refine_ls_R_factor_gt 0.0368
_refine_ls_shift/su_max 0.001
_refine_ls_shift/su_mean 0.000
_refine_ls_structure_factor_coef Fsqd
_refine_ls_weighting_details 'w=1/[\s^2^(Fo^2^)+(0.0380P)^2^+1.1862P] where P=(Fo^2^+2Fc^2^)/3'
_refine_ls_weighting_scheme calc
_refine_ls_wR_factor_gt 0.0918
_refine_ls_wR_factor_ref 0.0962
_reflns_Friedel_coverage 0.000
_reflns_friedel_fraction_full .
_reflns_friedel_fraction_max .
_reflns_number_gt 2623
_reflns_number_total 3094
_reflns_threshold_expression 'I > 2\s(I)'
_cod_data_source_file c5cc05427c2.cif
_cod_data_source_block mas16
_cod_database_code 7117848
_shelx_shelxl_version_number 2014/7
_shelx_space_group_comment
; 
The symmetry employed for this shelxl refinement is uniquely defined 
by the following loop, which should always be used as a source of 
symmetry information in preference to the above space-group names. 
They are only intended as comments. 
;
_shelx_estimated_absorpt_t_min 0.965
_shelx_estimated_absorpt_t_max 0.984

loop_
_space_group_symop_operation_xyz
'x, y, z'
'-x+1/2, y+1/2, -z+1/2'
'-x, -y, -z'
'x-1/2, -y-1/2, z-1/2'

loop_
_atom_site_label
_atom_site_type_symbol
_atom_site_fract_x
_atom_site_fract_y
_atom_site_fract_z
_atom_site_U_iso_or_equiv
_atom_site_adp_type
_atom_site_occupancy
_atom_site_site_symmetry_order
_atom_site_calc_flag
_atom_site_refinement_flags_posn
_atom_site_refinement_flags_adp
_atom_site_refinement_flags_occupancy
_atom_site_disorder_assembly
_atom_site_disorder_group
Si1 Si 0.76719(6) 0.34254(3) 0.39729(4) 0.01829(14) Uani 1 1 d . . . . .
C1 C 0.6348(2) 0.16327(11) 0.43802(15) 0.0193(4) Uani 1 1 d . . . . .
C2 C 0.6899(2) 0.23232(12) 0.41698(16) 0.0220(4) Uani 1 1 d . . . . .
C11 C 0.5686(2) 0.08310(11) 0.46650(15) 0.0168(4) Uani 1 1 d . . . . .
C12 C 0.4040(2) 0.07197(11) 0.46705(15) 0.0166(4) Uani 1 1 d . . . . .
N13 N 0.29250(18) 0.13428(10) 0.43861(14) 0.0218(3) Uani 1 1 d . . . . .
S1 S 0.12552(5) 0.09156(3) 0.45336(4) 0.02465(14) Uani 1 1 d . . . . .
N14 N 0.17745(18) -0.00485(10) 0.49604(13) 0.0208(3) Uani 1 1 d . . . . .
C15 C 0.3375(2) -0.00880(11) 0.50051(14) 0.0165(4) Uani 1 1 d . . . . .
C21 C 0.8738(2) 0.34452(12) 0.26870(16) 0.0234(4) Uani 1 1 d . . . . .
H21 H 0.7914 0.3569 0.1999 0.028 Uiso 1 1 calc R U . . .
C22 C 0.9948(3) 0.41919(14) 0.27728(18) 0.0324(5) Uani 1 1 d . . . . .
H22A H 0.9428 0.4735 0.2934 0.049 Uiso 1 1 calc R U . . .
H22B H 1.0831 0.4072 0.3397 0.049 Uiso 1 1 calc R U . . .
H22C H 1.0355 0.4245 0.2043 0.049 Uiso 1 1 calc R U . . .
C23 C 0.9542(3) 0.25945(14) 0.2435(2) 0.0371(5) Uani 1 1 d . . . . .
H23A H 0.8767 0.2120 0.2381 0.056 Uiso 1 1 calc R U . . .
H23B H 0.9949 0.2646 0.1705 0.056 Uiso 1 1 calc R U . . .
H23C H 1.0425 0.2473 0.3059 0.056 Uiso 1 1 calc R U . . .
C24 C 0.5893(2) 0.41768(13) 0.37402(18) 0.0292(5) Uani 1 1 d . . . . .
H24 H 0.5436 0.4179 0.4472 0.035 Uiso 1 1 calc R U . . .
C25 C 0.6368(3) 0.51135(14) 0.3521(3) 0.0492(7) Uani 1 1 d . . . . .
H25A H 0.7211 0.5300 0.4141 0.074 Uiso 1 1 calc R U . . .
H25B H 0.6756 0.5146 0.2782 0.074 Uiso 1 1 calc R U . . .
H25C H 0.5442 0.5493 0.3500 0.074 Uiso 1 1 calc R U . . .
C26 C 0.4581(3) 0.38669(17) 0.2788(2) 0.0474(6) Uani 1 1 d . . . . .
H26A H 0.4295 0.3268 0.2944 0.071 Uiso 1 1 calc R U . . .
H26B H 0.3646 0.4241 0.2764 0.071 Uiso 1 1 calc R U . . .
H26C H 0.4961 0.3893 0.2045 0.071 Uiso 1 1 calc R U . . .
C27 C 0.9014(2) 0.36959(12) 0.53608(16) 0.0244(4) Uani 1 1 d . . . . .
H27 H 0.9471 0.4284 0.5268 0.029 Uiso 1 1 calc R U . . .
C28 C 1.0409(3) 0.30609(16) 0.5635(2) 0.0396(5) Uani 1 1 d . . . . .
H28A H 1.0989 0.3035 0.4980 0.059 Uiso 1 1 calc R U . . .
H28B H 1.1127 0.3259 0.6321 0.059 Uiso 1 1 calc R U . . .
H28C H 1.0004 0.2483 0.5777 0.059 Uiso 1 1 calc R U . . .
C29 C 0.8101(3) 0.37421(17) 0.63764(19) 0.0433(6) Uani 1 1 d . . . . .
H29A H 0.7211 0.4149 0.6195 0.065 Uiso 1 1 calc R U . . .
H29B H 0.7691 0.3165 0.6520 0.065 Uiso 1 1 calc R U . . .
H29C H 0.8814 0.3942 0.7065 0.065 Uiso 1 1 calc R U . . .

loop_
_atom_site_aniso_label
_atom_site_aniso_U_11
_atom_site_aniso_U_22
_atom_site_aniso_U_33
_atom_site_aniso_U_23
_atom_site_aniso_U_13
_atom_site_aniso_U_12
Si1 0.0201(3) 0.0135(2) 0.0217(3) 0.00218(19) 0.0049(2) -0.00409(19)
C1 0.0178(9) 0.0187(9) 0.0213(9) 0.0000(7) 0.0027(7) -0.0007(7)
C2 0.0221(9) 0.0185(9) 0.0253(10) 0.0014(7) 0.0036(8) -0.0044(7)
C11 0.0184(9) 0.0149(8) 0.0171(8) -0.0003(6) 0.0037(7) -0.0042(7)
C12 0.0180(9) 0.0146(8) 0.0172(8) -0.0004(6) 0.0025(7) -0.0020(7)
N13 0.0194(8) 0.0180(8) 0.0282(8) 0.0029(6) 0.0047(6) -0.0010(6)
S1 0.0168(2) 0.0206(2) 0.0367(3) 0.00459(19) 0.0048(2) 0.00094(18)
N14 0.0162(8) 0.0194(8) 0.0269(8) 0.0013(6) 0.0036(6) -0.0018(6)
C15 0.0162(8) 0.0169(8) 0.0165(8) -0.0013(7) 0.0030(7) -0.0037(7)
C21 0.0242(10) 0.0254(10) 0.0207(9) 0.0024(7) 0.0041(8) -0.0008(8)
C22 0.0325(12) 0.0365(12) 0.0307(11) 0.0049(9) 0.0125(9) -0.0097(9)
C23 0.0405(13) 0.0330(12) 0.0413(13) -0.0026(10) 0.0176(11) 0.0072(10)
C24 0.0277(11) 0.0272(10) 0.0346(11) 0.0028(9) 0.0104(9) 0.0026(9)
C25 0.0442(14) 0.0244(11) 0.081(2) 0.0089(12) 0.0162(14) 0.0096(10)
C26 0.0301(12) 0.0501(15) 0.0590(16) -0.0002(12) -0.0013(11) 0.0100(11)
C27 0.0307(11) 0.0207(9) 0.0222(9) 0.0009(7) 0.0050(8) -0.0090(8)
C28 0.0383(13) 0.0417(13) 0.0347(12) 0.0046(10) -0.0066(10) 0.0012(11)
C29 0.0498(15) 0.0563(15) 0.0256(11) -0.0070(11) 0.0119(10) -0.0144(12)

loop_
_atom_type_symbol
_atom_type_description
_atom_type_scat_dispersion_real
_atom_type_scat_dispersion_imag
_atom_type_scat_source
C C 0.0033 0.0016 'International Tables Vol C Tables 4.2.6.8 and 6.1.1.4'
H H 0.0000 0.0000 'International Tables Vol C Tables 4.2.6.8 and 6.1.1.4'
N N 0.0061 0.0033 'International Tables Vol C Tables 4.2.6.8 and 6.1.1.4'
Si Si 0.0817 0.0704 'International Tables Vol C Tables 4.2.6.8 and 6.1.1.4'
S S 0.1246 0.1234 'International Tables Vol C Tables 4.2.6.8 and 6.1.1.4'

loop_
_geom_angle_atom_site_label_1
_geom_angle_atom_site_label_2
_geom_angle_atom_site_label_3
_geom_angle
_geom_angle_site_symmetry_1
_geom_angle_site_symmetry_3
C2 Si1 C27 105.88(8) . .
C2 Si1 C21 110.03(8) . .
C27 Si1 C21 112.83(9) . .
C2 Si1 C24 106.67(9) . .
C27 Si1 C24 110.50(9) . .
C21 Si1 C24 110.65(9) . .
C2 C1 C11 178.0(2) . .
C1 C2 Si1 174.38(17) . .
C12 C11 C15 114.70(15) . 3_656
C12 C11 C1 122.58(16) . .
C15 C11 C1 122.70(16) 3_656 .
N13 C12 C11 124.72(16) . .
N13 C12 C15 112.77(15) . .
C11 C12 C15 122.50(16) . .
C12 N13 S1 106.35(12) . .
N13 S1 N14 102.08(8) . .
C15 N14 S1 106.12(12) . .
N14 C15 C11 124.52(16) . 3_656
N14 C15 C12 112.68(15) . .
C11 C15 C12 122.80(16) 3_656 .
C23 C21 C22 109.74(17) . .
C23 C21 Si1 115.46(14) . .
C22 C21 Si1 111.35(13) . .
C23 C21 H21 106.6 . .
C22 C21 H21 106.6 . .
Si1 C21 H21 106.6 . .
C21 C22 H22A 109.5 . .
C21 C22 H22B 109.5 . .
H22A C22 H22B 109.5 . .
C21 C22 H22C 109.5 . .
H22A C22 H22C 109.5 . .
H22B C22 H22C 109.5 . .
C21 C23 H23A 109.5 . .
C21 C23 H23B 109.5 . .
H23A C23 H23B 109.5 . .
C21 C23 H23C 109.5 . .
H23A C23 H23C 109.5 . .
H23B C23 H23C 109.5 . .
C26 C24 C25 110.7(2) . .
C26 C24 Si1 112.91(15) . .
C25 C24 Si1 111.94(15) . .
C26 C24 H24 107.0 . .
C25 C24 H24 107.0 . .
Si1 C24 H24 107.0 . .
C24 C25 H25A 109.5 . .
C24 C25 H25B 109.5 . .
H25A C25 H25B 109.5 . .
C24 C25 H25C 109.5 . .
H25A C25 H25C 109.5 . .
H25B C25 H25C 109.5 . .
C24 C26 H26A 109.5 . .
C24 C26 H26B 109.5 . .
H26A C26 H26B 109.5 . .
C24 C26 H26C 109.5 . .
H26A C26 H26C 109.5 . .
H26B C26 H26C 109.5 . .
C29 C27 C28 109.94(18) . .
C29 C27 Si1 111.91(15) . .
C28 C27 Si1 112.49(14) . .
C29 C27 H27 107.4 . .
C28 C27 H27 107.4 . .
Si1 C27 H27 107.4 . .
C27 C28 H28A 109.5 . .
C27 C28 H28B 109.5 . .
H28A C28 H28B 109.5 . .
C27 C28 H28C 109.5 . .
H28A C28 H28C 109.5 . .
H28B C28 H28C 109.5 . .
C27 C29 H29A 109.5 . .
C27 C29 H29B 109.5 . .
H29A C29 H29B 109.5 . .
C27 C29 H29C 109.5 . .
H29A C29 H29C 109.5 . .
H29B C29 H29C 109.5 . .

loop_
_geom_bond_atom_site_label_1
_geom_bond_atom_site_label_2
_geom_bond_distance
_geom_bond_site_symmetry_2
Si1 C2 1.8501(18) .
Si1 C27 1.8819(19) .
Si1 C21 1.8857(19) .
Si1 C24 1.892(2) .
C1 C2 1.205(3) .
C1 C11 1.421(2) .
C11 C12 1.414(2) .
C11 C15 1.415(2) 3_656
C12 N13 1.354(2) .
C12 C15 1.448(2) .
N13 S1 1.6024(15) .
S1 N14 1.6074(16) .
N14 C15 1.358(2) .
C15 C11 1.415(2) 3_656
C21 C23 1.530(3) .
C21 C22 1.537(3) .
C21 H21 1.0000 .
C22 H22A 0.9800 .
C22 H22B 0.9800 .
C22 H22C 0.9800 .
C23 H23A 0.9800 .
C23 H23B 0.9800 .
C23 H23C 0.9800 .
C24 C26 1.525(3) .
C24 C25 1.532(3) .
C24 H24 1.0000 .
C25 H25A 0.9800 .
C25 H25B 0.9800 .
C25 H25C 0.9800 .
C26 H26A 0.9800 .
C26 H26B 0.9800 .
C26 H26C 0.9800 .
C27 C29 1.529(3) .
C27 C28 1.533(3) .
C27 H27 1.0000 .
C28 H28A 0.9800 .
C28 H28B 0.9800 .
C28 H28C 0.9800 .
C29 H29A 0.9800 .
C29 H29B 0.9800 .
C29 H29C 0.9800 .

loop_
_geom_torsion_atom_site_label_1
_geom_torsion_atom_site_label_2
_geom_torsion_atom_site_label_3
_geom_torsion_atom_site_label_4
_geom_torsion
_geom_torsion_site_symmetry_1
_geom_torsion_site_symmetry_2
_geom_torsion_site_symmetry_3
_geom_torsion_site_symmetry_4
C15 C11 C12 N13 179.98(16) 3_656 . . .
C1 C11 C12 N13 1.6(3) . . . .
C15 C11 C12 C15 0.9(3) 3_656 . . .
C1 C11 C12 C15 -177.49(16) . . . .
C11 C12 N13 S1 -179.50(14) . . . .
C15 C12 N13 S1 -0.34(18) . . . .
C12 N13 S1 N14 0.42(14) . . . .
N13 S1 N14 C15 -0.36(14) . . . .
S1 N14 C15 C11 -179.55(14) . . . 3_656
S1 N14 C15 C12 0.20(18) . . . .
N13 C12 C15 N14 0.1(2) . . . .
C11 C12 C15 N14 179.28(16) . . . .
N13 C12 C15 C11 179.85(16) . . . 3_656
C11 C12 C15 C11 -1.0(3) . . . 3_656
C2 Si1 C21 C23 -30.59(18) . . . .
C27 Si1 C21 C23 87.41(17) . . . .
C24 Si1 C21 C23 -148.21(15) . . . .
C2 Si1 C21 C22 -156.59(14) . . . .
C27 Si1 C21 C22 -38.59(17) . . . .
C24 Si1 C21 C22 85.78(16) . . . .
C2 Si1 C24 C26 -52.19(18) . . . .
C27 Si1 C24 C26 -166.83(16) . . . .
C21 Si1 C24 C26 67.48(18) . . . .
C2 Si1 C24 C25 -177.95(17) . . . .
C27 Si1 C24 C25 67.41(19) . . . .
C21 Si1 C24 C25 -58.28(19) . . . .
C2 Si1 C27 C29 -63.83(17) . . . .
C21 Si1 C27 C29 175.76(15) . . . .
C24 Si1 C27 C29 51.31(17) . . . .
C2 Si1 C27 C28 60.52(16) . . . .
C21 Si1 C27 C28 -59.88(16) . . . .
C24 Si1 C27 C28 175.66(14) . . . .
